data_2224463
loop_
_publ_author_name
'Zhu, Jing'
'Wang, Jian-Gang'
'Duan, Taike'
'Zhang, Qian-Feng'

_publ_section_title
<i>trans</i>-Bis(4,6-dimethylpyrimidine-2-thiolato-\k^2^<i>N</i>,<i>S</i>)bis(thiourea-\k<i>S</i>)nickel(II)
_journal_coeditor_code TK2572
_journal_issue 12
_journal_name_full 'Acta Crystallographica Section E'
_journal_page_first m1697
_journal_paper_doi 10.1107/S1600536809050223
_journal_volume 65
_journal_year 2009
_chemical_formula_iupac '[Ni (C6 H7 N2 S)2 (C H4 N2 S)2]'
_chemical_formula_moiety 'C14 H22 N8 Ni S4'
_chemical_formula_sum 'C14 H22 N8 Ni S4'
_chemical_formula_weight 489.35
_chemical_name_systematic
;
<i>trans</i>-Bis(4,6-dimethylpyrimidine-2-thiolato-
\k^2^<i>N</i>,<i>S</i>)bis(thiourea-\k<i>S</i>)nickel(II)
;
_space_group_IT_number 61
_symmetry_cell_setting orthorhombic
_symmetry_space_group_name_Hall '-P 2ac 2ab'
_symmetry_space_group_name_H-M 'P b c a'
_atom_sites_solution_hydrogens geom
_atom_sites_solution_primary direct
_atom_sites_solution_secondary difmap
_audit_creation_method SHELXL-97
_cell_angle_alpha 90
_cell_angle_beta 90
_cell_angle_gamma 90
_cell_formula_units_Z 4
_cell_length_a 15.0306(2)
_cell_length_b 8.57830(10)
_cell_length_c 16.9274(2)
_cell_measurement_reflns_used 2124
_cell_measurement_temperature 296(2)
_cell_measurement_theta_max 20.9
_cell_measurement_theta_min 2.4
_cell_volume 2182.57(5)
_computing_cell_refinement 'SAINT-Plus (Bruker, 1998)'
_computing_data_collection 'SMART (Bruker, 1998)'
_computing_data_reduction 'SAINT-Plus (Bruker, 1998)'
_computing_molecular_graphics 'SHELXTL (Sheldrick, 2008)'
_computing_publication_material 'SHELXTL (Sheldrick, 2008)'
_computing_structure_refinement 'SHELXL97 (Sheldrick, 2008)'
_computing_structure_solution 'SHELXS97 (Sheldrick, 2008)'
_diffrn_ambient_temperature 296(2)
_diffrn_measured_fraction_theta_full 0.996
_diffrn_measured_fraction_theta_max 0.996
_diffrn_measurement_device_type 'Bruker SMART CCD area-detector'
_diffrn_measurement_method 'phi and omega scans'
_diffrn_radiation_monochromator graphite
_diffrn_radiation_source 'fine-focus sealed tube'
_diffrn_radiation_type MoK\a
_diffrn_radiation_wavelength 0.71073
_diffrn_reflns_av_R_equivalents 0.061
_diffrn_reflns_av_sigmaI/netI 0.045
_diffrn_reflns_limit_h_max 19
_diffrn_reflns_limit_h_min -12
_diffrn_reflns_limit_k_max 11
_diffrn_reflns_limit_k_min -11
_diffrn_reflns_limit_l_max 21
_diffrn_reflns_limit_l_min -21
_diffrn_reflns_number 17226
_diffrn_reflns_theta_full 27.5
_diffrn_reflns_theta_max 27.5
_diffrn_reflns_theta_min 2.4
_exptl_absorpt_coefficient_mu 1.288
_exptl_absorpt_correction_T_max 0.901
_exptl_absorpt_correction_T_min 0.861
_exptl_absorpt_correction_type multi-scan
_exptl_absorpt_process_details '(SADABS; Sheldrick, 1997)'
_exptl_crystal_colour green
_exptl_crystal_density_diffrn 1.489
_exptl_crystal_density_method 'not measured'
_exptl_crystal_description bar
_exptl_crystal_F_000 1016
_exptl_crystal_size_max 0.12
_exptl_crystal_size_mid 0.12
_exptl_crystal_size_min 0.08
_refine_diff_density_max 0.27
_refine_diff_density_min -0.30
_refine_ls_extinction_method none
_refine_ls_goodness_of_fit_ref 1.07
_refine_ls_hydrogen_treatment constr
_refine_ls_matrix_type full
_refine_ls_number_parameters 126
_refine_ls_number_reflns 2495
_refine_ls_number_restraints 0
_refine_ls_restrained_S_all 1.07
_refine_ls_R_factor_all 0.078
_refine_ls_R_factor_gt 0.040
_refine_ls_shift/su_max 0.001
_refine_ls_shift/su_mean 0.000
_refine_ls_structure_factor_coef Fsqd
_refine_ls_weighting_details 'calc w=1/[\s^2^(Fo^2^)+(0.0412P)^2^] where P=(Fo^2^+2Fc^2^)/3'
_refine_ls_weighting_scheme calc
_refine_ls_wR_factor_gt 0.086
_refine_ls_wR_factor_ref 0.101
_reflns_number_gt 1542
_reflns_number_total 2495
_reflns_threshold_expression I>2sigma(I)
_cod_data_source_file tk2572.cif
_cod_data_source_block I
_cod_depositor_comments
;
The following automatic conversions were performed:
'_symmetry_cell_setting' value 'Orthorhombic' changed to 'orthorhombic'
according to '/home/saulius/struct/CIF-dictionaries/cif_core.dic'
dictionary named 'cif_core.dic' version 2.4.1 from 2010-06-29.

Automatic conversion script
Id: cif_fix_enum 1527 2010-12-29 10:47:43Z saulius 

The following automatic conversions were performed:

'_symmetry_cell_setting' value 'Orthorhombic' changed to
'orthorhombic' according to
/home/saulius/struct/CIF-dictionaries/cif_core.dic dictionary named
'cif_core.dic' version 2.4.1 from 2010-06-29.

Automatic conversion script
Id: cif_fix_values 1715 2011-07-08 13:25:40Z adriana 
;
_cod_original_sg_symbol_Hall '-P 2ac 2ab '
_cod_database_code 2224463
_cod_database_fobs_code 2224463

loop_
_symmetry_equiv_pos_as_xyz
'x, y, z'
'-x+1/2, -y, z+1/2'
'-x, y+1/2, -z+1/2'
'x+1/2, -y+1/2, -z'
'-x, -y, -z'
'x-1/2, y, -z-1/2'
'x, -y-1/2, z-1/2'
'-x-1/2, y-1/2, z'

loop_
_atom_site_type_symbol
_atom_site_label
_atom_site_fract_x
_atom_site_fract_y
_atom_site_fract_z
_atom_site_U_iso_or_equiv
_atom_site_adp_type
_atom_site_calc_flag
_atom_site_refinement_flags
_atom_site_occupancy
_atom_site_disorder_assembly
_atom_site_disorder_group
Ni Ni1 1.0000 0.0000 0.5000 0.03228(16) Uani d S 1 . .
S S1 1.01100(5) 0.11627(9) 0.36624(4) 0.0379(2) Uani d . 1 . .
S S2 0.99725(5) 0.28135(9) 0.53580(5) 0.0452(2) Uani d . 1 . .
N N1 0.87628(14) 0.0228(2) 0.44894(13) 0.0335(5) Uani d . 1 . .
N N2 0.83917(16) 0.1316(3) 0.32332(13) 0.0456(6) Uani d . 1 . .
N N3 0.92492(18) 0.2365(3) 0.67697(14) 0.0571(8) Uani d . 1 . .
H H3A 0.9032 0.2694 0.7209 0.068 Uiso calc R 1 . .
H H3B 0.9267 0.1382 0.6672 0.068 Uiso calc R 1 . .
N N4 0.9512(2) 0.4872(3) 0.64286(17) 0.0654(8) Uani d . 1 . .
H H4A 0.9291 0.5162 0.6873 0.078 Uiso calc R 1 . .
H H4B 0.9707 0.5556 0.6100 0.078 Uiso calc R 1 . .
C C1 0.89783(18) 0.0895(3) 0.37873(16) 0.0336(6) Uani d . 1 . .
C C2 0.7691(2) -0.0829(5) 0.54075(19) 0.0657(10) Uani d . 1 . .
H H2A 0.8090 -0.1687 0.5491 0.099 Uiso calc R 1 . .
H H2B 0.7090 -0.1207 0.5394 0.099 Uiso calc R 1 . .
H H2C 0.7754 -0.0091 0.5830 0.099 Uiso calc R 1 . .
C C3 0.7906(2) -0.0057(3) 0.46408(18) 0.0428(8) Uani d . 1 . .
C C4 0.7263(2) 0.0366(4) 0.40970(19) 0.0575(10) Uani d . 1 . .
H H4 0.6664 0.0186 0.4200 0.069 Uiso calc R 1 . .
C C5 0.7525(2) 0.1057(4) 0.34018(18) 0.0554(9) Uani d . 1 . .
C C6 0.6865(2) 0.1604(5) 0.2792(2) 0.0953(15) Uani d . 1 . .
H H6A 0.7143 0.2356 0.2453 0.143 Uiso calc R 1 . .
H H6B 0.6364 0.2074 0.3052 0.143 Uiso calc R 1 . .
H H6C 0.6667 0.0731 0.2484 0.143 Uiso calc R 1 . .
C C7 0.9555(2) 0.3363(4) 0.62490(17) 0.0416(7) Uani d . 1 . .

loop_
_atom_site_aniso_label
_atom_site_aniso_U_11
_atom_site_aniso_U_22
_atom_site_aniso_U_33
_atom_site_aniso_U_12
_atom_site_aniso_U_13
_atom_site_aniso_U_23
Ni1 0.0289(3) 0.0400(3) 0.0280(3) 0.0001(2) 0.0017(2) 0.0070(2)
S1 0.0374(4) 0.0437(4) 0.0327(4) -0.0003(4) 0.0069(3) 0.0059(3)
S2 0.0548(5) 0.0385(4) 0.0423(5) -0.0011(4) 0.0081(4) 0.0016(3)
N1 0.0282(12) 0.0417(14) 0.0304(13) -0.0005(11) 0.0009(10) 0.0044(11)
N2 0.0409(15) 0.0643(18) 0.0317(13) 0.0069(13) -0.0066(12) 0.0038(12)
N3 0.085(2) 0.0480(16) 0.0380(15) -0.0051(16) 0.0154(15) -0.0092(13)
N4 0.087(2) 0.0444(18) 0.0643(19) 0.0023(16) 0.0046(18) -0.0123(14)
C1 0.0341(16) 0.0353(16) 0.0314(15) 0.0052(13) -0.0019(13) -0.0016(13)
C2 0.044(2) 0.097(3) 0.056(2) -0.014(2) 0.0104(18) 0.019(2)
C3 0.0318(17) 0.059(2) 0.0375(17) -0.0024(15) 0.0056(14) 0.0005(15)
C4 0.0306(18) 0.092(3) 0.050(2) 0.0030(18) -0.0033(16) -0.0025(19)
C5 0.040(2) 0.084(3) 0.0422(18) 0.0046(19) -0.0097(15) -0.0002(18)
C6 0.055(2) 0.167(4) 0.064(2) 0.012(3) -0.025(2) 0.024(3)
C7 0.0420(18) 0.0407(17) 0.0421(17) 0.0009(15) -0.0100(15) -0.0058(16)

loop_
_atom_type_symbol
_atom_type_description
_atom_type_scat_dispersion_real
_atom_type_scat_dispersion_imag
_atom_type_scat_source
C C 0.0033 0.0016 'International Tables Vol C Tables 4.2.6.8 and 6.1.1.4'
H H 0.0000 0.0000 'International Tables Vol C Tables 4.2.6.8 and 6.1.1.4'
N N 0.0061 0.0033 'International Tables Vol C Tables 4.2.6.8 and 6.1.1.4'
S S 0.1246 0.1234 'International Tables Vol C Tables 4.2.6.8 and 6.1.1.4'
Ni Ni 0.3393 1.1124 'International Tables Vol C Tables 4.2.6.8 and 6.1.1.4'

loop_
_geom_angle_atom_site_label_1
_geom_angle_atom_site_label_2
_geom_angle_atom_site_label_3
_geom_angle_site_symmetry_1
_geom_angle_site_symmetry_3
_geom_angle
_geom_angle_publ_flag
N1 Ni1 N1 5_756 . 180.0 ?
N1 Ni1 S1 5_756 . 111.17(6) ?
N1 Ni1 S1 . . 68.83(6) ?
N1 Ni1 S1 5_756 5_756 68.83(6) ?
N1 Ni1 S1 . 5_756 111.17(6) ?
S1 Ni1 S1 . 5_756 180.0 ?
N1 Ni1 S2 5_756 . 90.28(6) ?
N1 Ni1 S2 . . 89.72(6) ?
S1 Ni1 S2 . . 80.41(3) ?
S1 Ni1 S2 5_756 . 99.59(3) ?
N1 Ni1 S2 5_756 5_756 89.72(6) ?
N1 Ni1 S2 . 5_756 90.28(6) ?
S1 Ni1 S2 . 5_756 99.59(3) ?
S1 Ni1 S2 5_756 5_756 80.41(3) ?
S2 Ni1 S2 . 5_756 180.0 ?
C1 S1 Ni1 . . 76.66(9) ?
C7 S2 Ni1 . . 119.41(11) ?
C3 N1 C1 . . 118.3(2) ?
C3 N1 Ni1 . . 140.6(2) ?
C1 N1 Ni1 . . 101.06(16) ?
C1 N2 C5 . . 116.3(3) ?
C7 N3 H3A . . 120.0 ?
C7 N3 H3B . . 120.0 ?
H3A N3 H3B . . 120.0 ?
C7 N4 H4A . . 120.0 ?
C7 N4 H4B . . 120.0 ?
H4A N4 H4B . . 120.0 ?
N2 C1 N1 . . 124.8(2) ?
N2 C1 S1 . . 121.8(2) ?
N1 C1 S1 . . 113.42(19) ?
C3 C2 H2A . . 109.5 ?
C3 C2 H2B . . 109.5 ?
H2A C2 H2B . . 109.5 ?
C3 C2 H2C . . 109.5 ?
H2A C2 H2C . . 109.5 ?
H2B C2 H2C . . 109.5 ?
N1 C3 C4 . . 119.8(3) ?
N1 C3 C2 . . 117.2(3) ?
C4 C3 C2 . . 123.0(3) ?
C5 C4 C3 . . 118.9(3) ?
C5 C4 H4 . . 120.6 ?
C3 C4 H4 . . 120.6 ?
N2 C5 C4 . . 121.8(3) ?
N2 C5 C6 . . 116.0(3) ?
C4 C5 C6 . . 122.1(3) ?
C5 C6 H6A . . 109.5 ?
C5 C6 H6B . . 109.5 ?
H6A C6 H6B . . 109.5 ?
C5 C6 H6C . . 109.5 ?
H6A C6 H6C . . 109.5 ?
H6B C6 H6C . . 109.5 ?
N3 C7 N4 . . 117.7(3) ?
N3 C7 S2 . . 123.0(2) ?
N4 C7 S2 . . 119.3(2) ?

loop_
_geom_bond_atom_site_label_1
_geom_bond_atom_site_label_2
_geom_bond_site_symmetry_2
_geom_bond_distance
_geom_bond_publ_flag
Ni1 N1 5_756 2.060(2) ?
Ni1 N1 . 2.060(2) ?
Ni1 S1 . 2.4798(7) ?
Ni1 S1 5_756 2.4798(7) ?
Ni1 S2 . 2.4888(8) ?
Ni1 S2 5_756 2.4888(8) ?
S1 C1 . 1.729(3) ?
S2 C7 . 1.700(3) ?
N1 C3 . 1.336(3) ?
N1 C1 . 1.358(3) ?
N2 C1 . 1.337(3) ?
N2 C5 . 1.352(4) ?
N3 C7 . 1.312(4) ?
N3 H3A . 0.8600 ?
N3 H3B . 0.8600 ?
N4 C7 . 1.330(3) ?
N4 H4A . 0.8600 ?
N4 H4B . 0.8600 ?
C2 C3 . 1.493(4) ?
C2 H2A . 0.9600 ?
C2 H2B . 0.9600 ?
C2 H2C . 0.9600 ?
C3 C4 . 1.383(4) ?
C4 C5 . 1.375(4) ?
C4 H4 . 0.9300 ?
C5 C6 . 1.506(4) ?
C6 H6A . 0.9600 ?
C6 H6B . 0.9600 ?
C6 H6C . 0.9600 ?
